data_7153492
loop_
_publ_author_name
'Chamas, Zein el abidine'
'Dietz, Olivier'
'Aubert, Emmanuel'
'Fort, Yves'
'Mamane, Victor'

_publ_section_title
;
 Synthesis of new pentacyclic chromophores through a highly regio- and
 diastereoselective cascade process.
;
_journal_issue 21
_journal_name_full 'Organic &amp; biomolecular chemistry'
_journal_page_first 4815
_journal_page_last 4818
_journal_paper_doi 10.1039/c0ob00390e
_journal_volume 8
_journal_year 2010
_chemical_absolute_configuration unk
_chemical_formula_moiety 'C20 H15 N O2'
_chemical_formula_sum 'C20 H15 N O2'
_chemical_formula_weight 301.33
_chemical_name_common
;12-Hydroxy-5-methyl-11b,12-dihydro-11a-aza-indeno(2,1-
a)fluoren-11-one
;
_chemical_name_systematic
;
12-Hydroxy-5-methyl-11b,12-dihydro-11a-aza-indeno[2,1-a]fluoren-11-one
;
_space_group_IT_number 19
_symmetry_cell_setting orthorhombic
_symmetry_space_group_name_Hall 'P 2ac 2ab'
_symmetry_space_group_name_H-M 'P 21 21 21'
_atom_sites_solution_hydrogens geom
_atom_sites_solution_primary direct
_atom_sites_solution_secondary difmap
_audit_creation_method SHELXL-97
_cell_angle_alpha 90.00
_cell_angle_beta 90.00
_cell_angle_gamma 90.00
_cell_formula_units_Z 4
_cell_length_a 4.03310(7)
_cell_length_b 15.7754(2)
_cell_length_c 22.1253(3)
_cell_measurement_reflns_used 18092
_cell_measurement_temperature 110(2)
_cell_measurement_theta_max 45.3947
_cell_measurement_theta_min 3.6778
_cell_volume 1407.69(4)
_computing_cell_refinement
;
CrysAlis RED, Oxford Diffraction Ltd.,
Version 1.171.32.29 (release 10-06-2008 CrysAlis171 .NET)
(compiled Jun 10 2008,16:49:55)
;
_computing_data_collection
;
CrysAlis CCD, Oxford Diffraction Ltd.,
Version 1.171.32.29 (release 10-06-2008 CrysAlis171 .NET)
(compiled Jun 10 2008,16:49:55)
;
_computing_data_reduction
;
CrysAlis RED, Oxford Diffraction Ltd.,
Version 1.171.32.29 (release 10-06-2008 CrysAlis171 .NET)
(compiled Jun 10 2008,16:49:55)
;
_computing_structure_refinement 'SHELXL-97 (Sheldrick, 1997)'
_computing_structure_solution 'SIR_92 (Altomare et al., 1994)'
_diffrn_ambient_temperature 110(2)
_diffrn_detector_area_resol_mean 10.4508
_diffrn_measured_fraction_theta_full 0.997
_diffrn_measured_fraction_theta_max 0.997
_diffrn_measurement_device_type 'XCalibur Oxford Diffraction Kappa CCD'
_diffrn_measurement_method oscillation
_diffrn_radiation_monochromator graphite
_diffrn_radiation_source 'Enhance (Mo) X-ray Source'
_diffrn_radiation_type MoK\a
_diffrn_radiation_wavelength 0.71073
_diffrn_reflns_av_R_equivalents 0.0216
_diffrn_reflns_av_sigmaI/netI 0.0178
_diffrn_reflns_limit_h_max 6
_diffrn_reflns_limit_h_min -5
_diffrn_reflns_limit_k_max 23
_diffrn_reflns_limit_k_min -25
_diffrn_reflns_limit_l_max 35
_diffrn_reflns_limit_l_min -33
_diffrn_reflns_number 23052
_diffrn_reflns_theta_full 34.64
_diffrn_reflns_theta_max 34.64
_diffrn_reflns_theta_min 3.68
_diffrn_standards_decay_% 0
_diffrn_standards_interval_count 0
_diffrn_standards_interval_time 0
_diffrn_standards_number 0
_exptl_absorpt_coefficient_mu 0.092
_exptl_absorpt_correction_T_max 0.992
_exptl_absorpt_correction_T_min 0.978
_exptl_absorpt_correction_type analytical
_exptl_absorpt_process_details
;
CrysAlis RED, Oxford Diffraction Ltd.,
Version 1.171.32.29 (release 10-06-2008 CrysAlis171 .NET)
(compiled Jun 10 2008,16:49:55)
Analytical numeric absorption correction using a multifaceted crystal
model based on expressions derived by R.C. Clark & J.S. Reid.
(Clark, R. C. & Reid, J. S. (1995). Acta Cryst. A51, 887-897)
;
_exptl_crystal_colour 'yellow - green'
_exptl_crystal_density_diffrn 1.422
_exptl_crystal_density_method 'not measured'
_exptl_crystal_description prism
_exptl_crystal_F_000 632
_exptl_crystal_size_max 0.3050
_exptl_crystal_size_mid 0.2788
_exptl_crystal_size_min 0.1038
_refine_diff_density_max 0.512
_refine_diff_density_min -0.308
_refine_diff_density_rms 0.068
_refine_ls_extinction_method none
_refine_ls_goodness_of_fit_ref 1.209
_refine_ls_hydrogen_treatment constr
_refine_ls_matrix_type full
_refine_ls_number_parameters 210
_refine_ls_number_reflns 3499
_refine_ls_number_restraints 0
_refine_ls_restrained_S_all 1.209
_refine_ls_R_factor_all 0.0500
_refine_ls_R_factor_gt 0.0476
_refine_ls_shift/su_max 0.001
_refine_ls_shift/su_mean 0.000
_refine_ls_structure_factor_coef Fsqd
_refine_ls_weighting_details 'calc w=1/[\s^2^(Fo^2^)+(0.0558P)^2^+0.5847P] where P=(Fo^2^+2Fc^2^)/3'
_refine_ls_weighting_scheme calc
_refine_ls_wR_factor_gt 0.1236
_refine_ls_wR_factor_ref 0.1248
_reflns_number_gt 3353
_reflns_number_total 3499
_reflns_threshold_expression >2sigma(I)
_cod_data_source_file c0ob00390e.txt
_cod_data_source_block vm604
_cod_database_code 7153492

loop_
_symmetry_equiv_pos_as_xyz
'x, y, z'
'-x+1/2, -y, z+1/2'
'x+1/2, -y+1/2, -z'
'-x, y+1/2, -z+1/2'

loop_
_atom_site_label
_atom_site_type_symbol
_atom_site_fract_x
_atom_site_fract_y
_atom_site_fract_z
_atom_site_U_iso_or_equiv
_atom_site_adp_type
_atom_site_occupancy
_atom_site_symmetry_multiplicity
_atom_site_calc_flag
_atom_site_refinement_flags
O14 O -0.0805(3) 0.32034(7) 0.77839(5) 0.0165(2) Uani 1 1 d .
H14 H -0.0543 0.3175 0.8160 0.025 Uiso 1 1 calc R
O22 O 0.1447(4) 0.25887(8) 0.88737(5) 0.0198(3) Uani 1 1 d .
N1 N 0.2726(4) 0.14469(8) 0.82573(5) 0.0125(2) Uani 1 1 d .
C2 C 0.4098(4) 0.06303(9) 0.83182(6) 0.0122(2) Uani 1 1 d .
C7 C 0.1020(4) 0.16655(9) 0.66468(6) 0.0123(2) Uani 1 1 d .
C4 C 0.3553(4) 0.04047(9) 0.72279(6) 0.0128(2) Uani 1 1 d .
C19 C 0.5068(5) 0.14609(10) 0.98443(7) 0.0166(3) Uani 1 1 d .
H19 H 0.4496 0.1978 1.0038 0.020 Uiso 1 1 calc R
C9 C -0.0709(5) 0.20660(11) 0.56464(7) 0.0179(3) Uani 1 1 d .
H9 H -0.1110 0.1922 0.5236 0.021 Uiso 1 1 calc R
C12 C 0.0423(4) 0.25029(9) 0.68390(6) 0.0125(2) Uani 1 1 d .
C18 C 0.6688(5) 0.08174(11) 1.01554(7) 0.0195(3) Uani 1 1 d .
H18 H 0.7252 0.0897 1.0568 0.023 Uiso 1 1 calc R
C10 C -0.1326(5) 0.28898(11) 0.58434(7) 0.0192(3) Uani 1 1 d .
H10 H -0.2131 0.3301 0.5566 0.023 Uiso 1 1 calc R
C11 C -0.0767(5) 0.31145(10) 0.64455(7) 0.0161(3) Uani 1 1 d .
H11 H -0.1194 0.3675 0.6582 0.019 Uiso 1 1 calc R
C20 C 0.4317(4) 0.13195(9) 0.92391(6) 0.0133(2) Uani 1 1 d .
C23 C 0.4631(5) -0.01230(10) 0.66963(7) 0.0168(3) Uani 1 1 d .
H23A H 0.2704 -0.0415 0.6525 0.025 Uiso 1 1 calc R
H23B H 0.6267 -0.0543 0.6829 0.025 Uiso 1 1 calc R
H23C H 0.5625 0.0245 0.6389 0.025 Uiso 1 1 calc R
C21 C 0.2664(4) 0.18818(9) 0.87975(6) 0.0138(3) Uani 1 1 d .
C16 C 0.6717(5) -0.00877(10) 0.92628(7) 0.0166(3) Uani 1 1 d .
H16 H 0.7260 -0.0608 0.9070 0.020 Uiso 1 1 calc R
C17 C 0.7500(5) 0.00541(11) 0.98694(7) 0.0190(3) Uani 1 1 d .
H17 H 0.8606 -0.0376 1.0092 0.023 Uiso 1 1 calc R
C6 C 0.0891(4) 0.16834(9) 0.77162(6) 0.0118(2) Uani 1 1 d .
H6 H -0.1517 0.1575 0.7791 0.014 Uiso 1 1 calc R
C8 C 0.0488(5) 0.14478(10) 0.60414(6) 0.0156(3) Uani 1 1 d .
H8 H 0.0933 0.0890 0.5902 0.019 Uiso 1 1 calc R
C3 C 0.4447(4) 0.01166(9) 0.78330(6) 0.0139(3) Uani 1 1 d .
H3 H 0.5287 -0.0441 0.7887 0.017 Uiso 1 1 calc R
C15 C 0.5114(4) 0.05583(9) 0.89495(6) 0.0130(3) Uani 1 1 d .
C13 C 0.1283(4) 0.26050(9) 0.74975(6) 0.0121(2) Uani 1 1 d .
H13 H 0.3649 0.2785 0.7538 0.015 Uiso 1 1 calc R
C5 C 0.1963(4) 0.11586(9) 0.71744(6) 0.0122(2) Uani 1 1 d .

loop_
_atom_site_aniso_label
_atom_site_aniso_U_11
_atom_site_aniso_U_22
_atom_site_aniso_U_33
_atom_site_aniso_U_23
_atom_site_aniso_U_13
_atom_site_aniso_U_12
O14 0.0205(6) 0.0133(4) 0.0159(4) -0.0037(4) -0.0009(5) 0.0045(4)
O22 0.0294(7) 0.0145(5) 0.0154(4) -0.0045(4) -0.0005(5) 0.0050(5)
N1 0.0166(6) 0.0103(4) 0.0107(4) -0.0013(4) 0.0004(4) 0.0008(4)
C2 0.0140(6) 0.0101(5) 0.0126(5) 0.0004(4) 0.0022(5) -0.0005(5)
C7 0.0120(6) 0.0129(5) 0.0119(5) -0.0006(4) 0.0014(5) -0.0012(5)
C4 0.0154(6) 0.0110(5) 0.0120(5) -0.0012(4) 0.0013(5) -0.0006(5)
C19 0.0199(7) 0.0170(6) 0.0129(5) -0.0015(5) -0.0001(5) -0.0010(6)
C9 0.0213(8) 0.0205(6) 0.0119(5) 0.0013(5) -0.0006(6) -0.0032(6)
C12 0.0118(6) 0.0128(5) 0.0130(5) -0.0001(4) 0.0000(5) -0.0006(5)
C18 0.0247(8) 0.0209(7) 0.0130(5) 0.0004(5) -0.0019(6) -0.0005(6)
C10 0.0237(8) 0.0186(6) 0.0152(6) 0.0035(5) -0.0015(6) -0.0009(6)
C11 0.0174(7) 0.0145(6) 0.0164(6) 0.0017(5) -0.0014(6) 0.0002(6)
C20 0.0149(6) 0.0134(5) 0.0114(5) -0.0005(4) 0.0008(5) -0.0011(5)
C23 0.0228(8) 0.0138(5) 0.0140(5) -0.0033(5) 0.0036(6) 0.0009(6)
C21 0.0161(7) 0.0141(6) 0.0112(5) -0.0019(4) 0.0012(5) -0.0010(5)
C16 0.0190(7) 0.0153(6) 0.0154(6) 0.0016(5) 0.0016(6) 0.0013(6)
C17 0.0229(8) 0.0187(6) 0.0152(6) 0.0040(5) -0.0008(6) 0.0007(6)
C6 0.0136(6) 0.0116(5) 0.0101(5) -0.0010(4) 0.0008(5) -0.0005(5)
C8 0.0189(7) 0.0160(6) 0.0120(5) -0.0014(4) 0.0010(5) -0.0015(6)
C3 0.0179(7) 0.0108(5) 0.0131(5) -0.0008(4) 0.0022(5) -0.0002(5)
C15 0.0145(7) 0.0126(5) 0.0119(5) 0.0005(4) 0.0011(5) -0.0004(5)
C13 0.0127(6) 0.0105(5) 0.0133(5) -0.0010(4) 0.0000(5) -0.0005(5)
C5 0.0140(6) 0.0113(5) 0.0113(5) -0.0010(4) 0.0006(5) -0.0009(5)

loop_
_atom_type_symbol
_atom_type_description
_atom_type_scat_dispersion_real
_atom_type_scat_dispersion_imag
_atom_type_scat_source
C C 0.0033 0.0016 'International Tables Vol C Tables 4.2.6.8 and 6.1.1.4'
H H 0.0000 0.0000 'International Tables Vol C Tables 4.2.6.8 and 6.1.1.4'
N N 0.0061 0.0033 'International Tables Vol C Tables 4.2.6.8 and 6.1.1.4'
O O 0.0106 0.0060 'International Tables Vol C Tables 4.2.6.8 and 6.1.1.4'

loop_
_geom_angle_atom_site_label_1
_geom_angle_atom_site_label_2
_geom_angle_atom_site_label_3
_geom_angle
C13 O14 H14 109.5
C21 N1 C2 112.30(12)
C21 N1 C6 125.19(13)
C2 N1 C6 120.84(12)
C3 C2 N1 120.86(13)
C3 C2 C15 133.13(14)
N1 C2 C15 105.83(12)
C8 C7 C12 119.54(14)
C8 C7 C5 131.95(13)
C12 C7 C5 108.40(12)
C5 C4 C3 118.04(13)
C5 C4 C23 123.60(13)
C3 C4 C23 118.24(13)
C18 C19 C20 117.53(15)
C18 C19 H19 121.2
C20 C19 H19 121.2
C10 C9 C8 121.18(14)
C10 C9 H9 119.4
C8 C9 H9 119.4
C11 C12 C7 121.51(14)
C11 C12 C13 127.82(13)
C7 C12 C13 110.67(12)
C19 C18 C17 120.98(15)
C19 C18 H18 119.5
C17 C18 H18 119.5
C9 C10 C11 120.42(15)
C9 C10 H10 119.8
C11 C10 H10 119.8
C12 C11 C10 118.60(14)
C12 C11 H11 120.7
C10 C11 H11 120.7
C19 C20 C15 121.91(14)
C19 C20 C21 129.66(14)
C15 C20 C21 108.42(12)
C4 C23 H23A 109.5
C4 C23 H23B 109.5
H23A C23 H23B 109.5
C4 C23 H23C 109.5
H23A C23 H23C 109.5
H23B C23 H23C 109.5
O22 C21 N1 125.26(14)
O22 C21 C20 129.29(13)
N1 C21 C20 105.44(12)
C15 C16 C17 117.80(15)
C15 C16 H16 121.1
C17 C16 H16 121.1
C16 C17 C18 121.29(16)
C16 C17 H17 119.4
C18 C17 H17 119.4
N1 C6 C5 111.38(12)
N1 C6 C13 116.62(12)
C5 C6 C13 103.73(11)
N1 C6 H6 108.3
C5 C6 H6 108.3
C13 C6 H6 108.3
C9 C8 C7 118.75(14)
C9 C8 H8 120.6
C7 C8 H8 120.6
C2 C3 C4 121.06(13)
C2 C3 H3 119.5
C4 C3 H3 119.5
C16 C15 C20 120.48(14)
C16 C15 C2 131.59(14)
C20 C15 C2 107.88(13)
O14 C13 C12 111.57(13)
O14 C13 C6 115.35(13)
C12 C13 C6 100.33(11)
O14 C13 H13 109.7
C12 C13 H13 109.7
C6 C13 H13 109.7
C4 C5 C7 132.12(13)
C4 C5 C6 122.91(13)
C7 C5 C6 104.92(12)

loop_
_geom_bond_atom_site_label_1
_geom_bond_atom_site_label_2
_geom_bond_distance
O14 C13 1.4147(19)
O14 H14 0.8400
O22 C21 1.2300(19)
N1 C21 1.3783(18)
N1 C2 1.4087(19)
N1 C6 1.4561(19)
C2 C3 1.352(2)
C2 C15 1.460(2)
C7 C8 1.399(2)
C7 C12 1.409(2)
C7 C5 1.465(2)
C4 C5 1.356(2)
C4 C3 1.459(2)
C4 C23 1.505(2)
C19 C18 1.390(2)
C19 C20 1.391(2)
C19 H19 0.9500
C9 C10 1.393(2)
C9 C8 1.396(2)
C9 H9 0.9500
C12 C11 1.385(2)
C12 C13 1.506(2)
C18 C17 1.399(2)
C18 H18 0.9500
C10 C11 1.397(2)
C10 H10 0.9500
C11 H11 0.9500
C20 C15 1.399(2)
C20 C21 1.478(2)
C23 H23A 0.9800
C23 H23B 0.9800
C23 H23C 0.9800
C16 C15 1.392(2)
C16 C17 1.397(2)
C16 H16 0.9500
C17 H17 0.9500
C6 C5 1.520(2)
C6 C13 1.540(2)
C6 H6 1.0000
C8 H8 0.9500
C3 H3 0.9500
C13 H13 1.0000

loop_
_geom_torsion_atom_site_label_1
_geom_torsion_atom_site_label_2
_geom_torsion_atom_site_label_3
_geom_torsion_atom_site_label_4
_geom_torsion
C21 N1 C2 C3 -178.25(16)
C6 N1 C2 C3 15.8(2)
C21 N1 C2 C15 -2.45(18)
C6 N1 C2 C15 -168.43(14)
C8 C7 C12 C11 1.7(3)
C5 C7 C12 C11 -174.87(16)
C8 C7 C12 C13 -177.73(14)
C5 C7 C12 C13 5.69(19)
C20 C19 C18 C17 -0.5(3)
C8 C9 C10 C11 -0.3(3)
C7 C12 C11 C10 -1.0(3)
C13 C12 C11 C10 178.31(17)
C9 C10 C11 C12 0.3(3)
C18 C19 C20 C15 0.6(3)
C18 C19 C20 C21 -179.26(18)
C2 N1 C21 O22 -176.25(17)
C6 N1 C21 O22 -11.0(3)
C2 N1 C21 C20 3.56(18)
C6 N1 C21 C20 168.82(14)
C19 C20 C21 O22 -3.6(3)
C15 C20 C21 O22 176.47(18)
C19 C20 C21 N1 176.59(17)
C15 C20 C21 N1 -3.32(18)
C15 C16 C17 C18 0.4(3)
C19 C18 C17 C16 0.0(3)
C21 N1 C6 C5 170.38(14)
C2 N1 C6 C5 -25.53(19)
C21 N1 C6 C13 51.6(2)
C2 N1 C6 C13 -144.29(14)
C10 C9 C8 C7 0.9(3)
C12 C7 C8 C9 -1.6(3)
C5 C7 C8 C9 174.01(18)
N1 C2 C3 C4 2.8(3)
C15 C2 C3 C4 -171.70(17)
C5 C4 C3 C2 -8.5(2)
C23 C4 C3 C2 167.80(16)
C17 C16 C15 C20 -0.3(3)
C17 C16 C15 C2 176.90(18)
C19 C20 C15 C16 -0.2(3)
C21 C20 C15 C16 179.67(15)
C19 C20 C15 C2 -178.01(15)
C21 C20 C15 C2 1.90(19)
C3 C2 C15 C16 -2.2(3)
N1 C2 C15 C16 -177.23(17)
C3 C2 C15 C20 175.27(18)
N1 C2 C15 C20 0.21(18)
C11 C12 C13 O14 33.2(2)
C7 C12 C13 O14 -147.41(14)
C11 C12 C13 C6 155.88(17)
C7 C12 C13 C6 -24.73(18)
N1 C6 C13 O14 -83.84(18)
C5 C6 C13 O14 153.33(13)
N1 C6 C13 C12 156.17(13)
C5 C6 C13 C12 33.34(16)
C3 C4 C5 C7 173.10(17)
C23 C4 C5 C7 -2.9(3)
C3 C4 C5 C6 -4.0(2)
C23 C4 C5 C6 -179.99(16)
C8 C7 C5 C4 23.1(3)
C12 C7 C5 C4 -160.92(18)
C8 C7 C5 C6 -159.49(18)
C12 C7 C5 C6 16.51(17)
N1 C6 C5 C4 20.0(2)
C13 C6 C5 C4 146.19(15)
N1 C6 C5 C7 -157.77(13)
C13 C6 C5 C7 -31.55(15)
